data_1557355
loop_
_publ_author_name
'Dub, Pavel A.'
'Batrice, Rami J.'
'Gordon, John C.'
'Scott, Brian L.'
'Minko, Yury'
'Schmidt, Jurgen G.'
'Williams, Robert F.'

_publ_section_title
;
 Engineering Catalysts for Selective Ester Hydrogenation
;
_journal_name_full 'Organic Process Research &amp; Development'
_journal_paper_doi 10.1021/acs.oprd.9b00559
_journal_year 2020
_chemical_formula_sum 'C41 H41 Cl2 N O P2 Ru S'
_chemical_formula_weight 829.72
_space_group_crystal_system monoclinic
_space_group_IT_number 14
_space_group_name_Hall '-P 2yn'
_space_group_name_H-M_alt 'P 1 21/n 1'
_atom_sites_solution_hydrogens geom
_audit_creation_method SHELXL-2016/6
_cell_angle_alpha 90
_cell_angle_beta 96.3600(15)
_cell_angle_gamma 90
_cell_formula_units_Z 4
_cell_length_a 17.8808(15)
_cell_length_b 10.6576(9)
_cell_length_c 19.6658(17)
_cell_measurement_reflns_used 9962
_cell_measurement_temperature 100(1)
_cell_measurement_theta_max 25.57
_cell_measurement_theta_min 2.23
_cell_volume 3724.6(5)
_computing_cell_refinement 'APEX2 V.2014.7-1 (Bruker AXS, 2014)'
_computing_data_collection 'APEX2 V.2014.7-1 (Bruker AXS, 2014)'
_computing_data_reduction 'SAINT, v. 8.34A (Bruker AXS, 2013)'
_computing_molecular_graphics 'SHELXTL, v. 2014/7, (Bruker AXS, 2014)'
_computing_publication_material 'SHELXTL, v. 2014/7, (Bruker AXS, 2014)'
_computing_structure_refinement 'SHELXL 2014/7 (Sheldrick, 2014)'
_computing_structure_solution 'SHELXS 2013/1 (Sheldrick, 2013)'
_diffrn_ambient_temperature 100(1)
_diffrn_measured_fraction_theta_full 0.991
_diffrn_measured_fraction_theta_max 0.988
_diffrn_measurement_device_type 'Bruker D8 Quest with CMOS detector'
_diffrn_measurement_method '\w scans'
_diffrn_radiation_monochromator 'Bruker Triumph curved graphite'
_diffrn_radiation_source 'fine-focus sealed tube'
_diffrn_radiation_type MoK\a
_diffrn_radiation_wavelength 0.71073
_diffrn_reflns_av_R_equivalents 0.0470
_diffrn_reflns_av_unetI/netI 0.0306
_diffrn_reflns_Laue_measured_fraction_full 0.991
_diffrn_reflns_Laue_measured_fraction_max 0.988
_diffrn_reflns_limit_h_max 21
_diffrn_reflns_limit_h_min -21
_diffrn_reflns_limit_k_max 12
_diffrn_reflns_limit_k_min -12
_diffrn_reflns_limit_l_max 23
_diffrn_reflns_limit_l_min -23
_diffrn_reflns_number 40851
_diffrn_reflns_point_group_measured_fraction_full 0.991
_diffrn_reflns_point_group_measured_fraction_max 0.988
_diffrn_reflns_theta_full 25.000
_diffrn_reflns_theta_max 25.605
_diffrn_reflns_theta_min 2.177
_diffrn_standards_decay_% 0
_diffrn_standards_interval_count 0
_diffrn_standards_interval_time 0
_diffrn_standards_number 0
_exptl_absorpt_coefficient_mu 0.741
_exptl_absorpt_correction_T_max 1.000
_exptl_absorpt_correction_T_min 0.886
_exptl_absorpt_correction_type multi-scan
_exptl_absorpt_process_details 'SADABS v. 2014/3 (Bruker AXS, 2013)'
_exptl_crystal_colour orange
_exptl_crystal_density_diffrn 1.480
_exptl_crystal_description block
_exptl_crystal_F_000 1704
_exptl_crystal_size_max 0.170
_exptl_crystal_size_mid 0.120
_exptl_crystal_size_min 0.060
_refine_diff_density_max 2.851
_refine_diff_density_min -1.598
_refine_diff_density_rms 0.131
_refine_ls_extinction_method none
_refine_ls_goodness_of_fit_ref 2.550
_refine_ls_hydrogen_treatment constr
_refine_ls_matrix_type full
_refine_ls_number_parameters 442
_refine_ls_number_reflns 6930
_refine_ls_number_restraints 0
_refine_ls_restrained_S_all 2.550
_refine_ls_R_factor_all 0.0828
_refine_ls_R_factor_gt 0.0703
_refine_ls_shift/su_max 0.000
_refine_ls_shift/su_mean 0.000
_refine_ls_structure_factor_coef Fsqd
_refine_ls_weighting_details 'w=1/[\s^2^(Fo^2^)+(0.0400P)^2^] where P=(Fo^2^+2Fc^2^)/3'
_refine_ls_weighting_scheme calc
_refine_ls_wR_factor_gt 0.1638
_refine_ls_wR_factor_ref 0.1667
_reflns_Friedel_coverage 0.000
_reflns_number_gt 5991
_reflns_number_total 6930
_reflns_threshold_expression 'I > 2\s(I)'
_cod_data_source_file op9b00559_si_002.cif
_cod_data_source_block dq0628
_cod_original_sg_symbol_H-M 'P 21/n'
_cod_database_code 1557355
_shelx_shelxl_version_number 2016/6
_shelx_space_group_comment
;
The symmetry employed for this shelxl refinement is uniquely defined
by the following loop, which should always be used as a source of
symmetry information in preference to the above space-group names.
They are only intended as comments.
;
_shelx_estimated_absorpt_t_min 0.884
_shelx_estimated_absorpt_t_max 0.957

loop_
_space_group_symop_operation_xyz
'x, y, z'
'-x+1/2, y+1/2, -z+1/2'
'-x, -y, -z'
'x-1/2, -y-1/2, z-1/2'

loop_
_atom_site_label
_atom_site_type_symbol
_atom_site_fract_x
_atom_site_fract_y
_atom_site_fract_z
_atom_site_U_iso_or_equiv
_atom_site_adp_type
_atom_site_occupancy
_atom_site_site_symmetry_order
_atom_site_calc_flag
_atom_site_refinement_flags_posn
_atom_site_refinement_flags_adp
_atom_site_refinement_flags_occupancy
_atom_site_disorder_assembly
_atom_site_disorder_group
Ru1 Ru 0.89355(3) 0.16951(4) 0.78415(2) 0.01971(15) Uani 1 1 d . . . . .
S1 S 0.87055(8) 0.15433(12) 0.89363(6) 0.0217(3) Uani 1 1 d . . . . .
Cl1 Cl 0.84277(8) 0.37561(13) 0.76455(7) 0.0253(3) Uani 1 1 d . . . . .
Cl2 Cl 0.91885(9) -0.05395(13) 0.79419(7) 0.0289(3) Uani 1 1 d . . . . .
P1 P 0.85836(8) 0.13739(14) 0.61613(7) 0.0223(3) Uani 1 1 d . . . . .
P2 P 1.01352(8) 0.24007(13) 0.80814(7) 0.0210(3) Uani 1 1 d . . . . .
O1 O 0.9132(2) 0.1614(3) 0.67746(17) 0.0195(8) Uani 1 1 d . . . . .
N1 N 0.7762(3) 0.1103(4) 0.7609(2) 0.0221(10) Uani 1 1 d . . . . .
H1 H 0.776363 0.018348 0.760495 0.026 Uiso 1 1 calc R U . . .
C1 C 0.8462(3) 0.2746(5) 0.5635(3) 0.0237(12) Uani 1 1 d . . . . .
C2 C 0.7885(3) 0.2875(6) 0.5102(3) 0.0312(14) Uani 1 1 d . . . . .
H2 H 0.753751 0.223167 0.500897 0.037 Uiso 1 1 calc R U . . .
C3 C 0.7827(4) 0.3955(7) 0.4713(3) 0.0384(16) Uani 1 1 d . . . . .
H3 H 0.743263 0.404847 0.436673 0.046 Uiso 1 1 calc R U . . .
C4 C 0.8354(4) 0.4894(6) 0.4836(3) 0.0378(16) Uani 1 1 d . . . . .
H4 H 0.832214 0.561296 0.456680 0.045 Uiso 1 1 calc R U . . .
C5 C 0.8931(4) 0.4764(6) 0.5363(3) 0.0399(16) Uani 1 1 d . . . . .
H5 H 0.929189 0.539056 0.544355 0.048 Uiso 1 1 calc R U . . .
C6 C 0.8969(3) 0.3701(5) 0.5768(3) 0.0274(13) Uani 1 1 d . . . . .
H6 H 0.934329 0.363389 0.613458 0.033 Uiso 1 1 calc R U . . .
C7 C 0.8923(3) 0.0118(5) 0.5663(3) 0.0217(12) Uani 1 1 d . . . . .
C8 C 0.8953(3) 0.0156(6) 0.4957(3) 0.0243(13) Uani 1 1 d . . . . .
H8 H 0.879170 0.086679 0.470929 0.029 Uiso 1 1 calc R U . . .
C9 C 0.9223(3) -0.0864(6) 0.4628(3) 0.0264(13) Uani 1 1 d . . . . .
H9 H 0.924833 -0.083178 0.415878 0.032 Uiso 1 1 calc R U . . .
C10 C 0.9451(4) -0.1910(6) 0.4981(3) 0.0320(14) Uani 1 1 d . . . . .
H10 H 0.962486 -0.259570 0.475159 0.038 Uiso 1 1 calc R U . . .
C11 C 0.9427(4) -0.1967(6) 0.5689(3) 0.0339(15) Uani 1 1 d . . . . .
H11 H 0.959139 -0.268286 0.593231 0.041 Uiso 1 1 calc R U . . .
C12 C 0.9160(4) -0.0957(6) 0.6022(3) 0.0330(15) Uani 1 1 d . . . . .
H12 H 0.913666 -0.099382 0.649201 0.040 Uiso 1 1 calc R U . . .
C13 C 0.7678(3) 0.0833(6) 0.6360(3) 0.0282(14) Uani 1 1 d . . . . .
H13A H 0.732558 0.090316 0.594940 0.034 Uiso 1 1 calc R U . . .
H13B H 0.772098 -0.005102 0.647538 0.034 Uiso 1 1 calc R U . . .
C14 C 0.7340(3) 0.1512(6) 0.6942(3) 0.0283(14) Uani 1 1 d . . . . .
H14A H 0.738418 0.241272 0.688795 0.034 Uiso 1 1 calc R U . . .
H14B H 0.681099 0.130356 0.693281 0.034 Uiso 1 1 calc R U . . .
C15 C 0.7307(4) 0.1493(6) 0.8171(3) 0.0308(14) Uani 1 1 d . . . . .
H15A H 0.726000 0.239945 0.818287 0.037 Uiso 1 1 calc R U . . .
H15B H 0.680678 0.113038 0.809964 0.037 Uiso 1 1 calc R U . . .
C16 C 0.7727(3) 0.1013(6) 0.8834(3) 0.0263(13) Uani 1 1 d . . . . .
H16A H 0.771483 0.010309 0.883676 0.032 Uiso 1 1 calc R U . . .
H16B H 0.747789 0.130907 0.921754 0.032 Uiso 1 1 calc R U . . .
C17 C 0.8603(3) 0.3027(5) 0.9377(3) 0.0262(13) Uani 1 1 d . . . . .
H17A H 0.906938 0.349713 0.939518 0.031 Uiso 1 1 calc R U . . .
H17B H 0.820909 0.352119 0.912585 0.031 Uiso 1 1 calc R U . . .
C18 C 0.8411(3) 0.2798(5) 1.0086(3) 0.0224(12) Uani 1 1 d . . . . .
C19 C 0.7732(3) 0.3196(5) 1.0286(3) 0.0286(14) Uani 1 1 d . . . . .
H19 H 0.738993 0.362601 0.997942 0.034 Uiso 1 1 calc R U . . .
C20 C 0.7561(4) 0.2954(6) 1.0945(3) 0.0337(15) Uani 1 1 d . . . . .
H20 H 0.711080 0.324402 1.108095 0.040 Uiso 1 1 calc R U . . .
C21 C 0.8044(4) 0.2298(6) 1.1392(3) 0.0328(15) Uani 1 1 d . . . . .
H21 H 0.791688 0.212830 1.182893 0.039 Uiso 1 1 calc R U . . .
C22 C 0.8717(4) 0.1884(6) 1.1205(3) 0.0341(16) Uani 1 1 d . . . . .
H22 H 0.904797 0.143742 1.151424 0.041 Uiso 1 1 calc R U . . .
C23 C 0.8903(3) 0.2133(6) 1.0555(3) 0.0282(14) Uani 1 1 d . . . . .
H23 H 0.936015 0.185339 1.042802 0.034 Uiso 1 1 calc R U . . .
C24 C 1.0300(3) 0.3975(6) 0.7734(3) 0.0276(13) Uani 1 1 d . . . . .
C25 C 0.9966(3) 0.5023(6) 0.8013(3) 0.0309(14) Uani 1 1 d . . . . .
H25 H 0.968960 0.491862 0.838288 0.037 Uiso 1 1 calc R U . . .
C26 C 1.0045(4) 0.6214(6) 0.7740(4) 0.0416(17) Uani 1 1 d . . . . .
H26 H 0.984723 0.691111 0.794110 0.050 Uiso 1 1 calc R U . . .
C27 C 1.0422(4) 0.6351(8) 0.7164(4) 0.056(2) Uani 1 1 d . . . . .
H27 H 1.046848 0.714314 0.697492 0.067 Uiso 1 1 calc R U . . .
C28 C 1.0731(4) 0.5320(8) 0.6868(4) 0.051(2) Uani 1 1 d . . . . .
H28 H 1.097903 0.542087 0.648051 0.061 Uiso 1 1 calc R U . . .
C29 C 1.0669(4) 0.4113(7) 0.7158(3) 0.0369(16) Uani 1 1 d . . . . .
H29 H 1.087504 0.341801 0.696169 0.044 Uiso 1 1 calc R U . . .
C30 C 1.0495(3) 0.2513(5) 0.8996(3) 0.0201(12) Uani 1 1 d . . . . .
C31 C 1.0513(3) 0.1386(5) 0.9356(3) 0.0227(12) Uani 1 1 d . . . . .
H31 H 1.036402 0.064876 0.912629 0.027 Uiso 1 1 calc R U . . .
C32 C 1.0751(3) 0.1346(5) 1.0051(3) 0.0226(12) Uani 1 1 d . . . . .
H32 H 1.077433 0.058360 1.028247 0.027 Uiso 1 1 calc R U . . .
C33 C 1.0953(3) 0.2441(6) 1.0401(3) 0.0267(13) Uani 1 1 d . . . . .
H33 H 1.109704 0.242030 1.086982 0.032 Uiso 1 1 calc R U . . .
C34 C 1.0940(3) 0.3570(6) 1.0050(3) 0.0291(14) Uani 1 1 d . . . . .
H34 H 1.107678 0.430560 1.028557 0.035 Uiso 1 1 calc R U . . .
C35 C 1.0725(3) 0.3614(5) 0.9348(3) 0.0260(13) Uani 1 1 d . . . . .
H35 H 1.073440 0.437074 0.911403 0.031 Uiso 1 1 calc R U . . .
C36 C 1.0913(3) 0.1505(6) 0.7780(3) 0.0269(13) Uani 1 1 d . . . . .
C37 C 1.1658(3) 0.1829(6) 0.8020(3) 0.0334(15) Uani 1 1 d . . . . .
H37 H 1.175317 0.249033 0.832614 0.040 Uiso 1 1 calc R U . . .
C38 C 1.2252(4) 0.1152(7) 0.7797(3) 0.0408(17) Uani 1 1 d . . . . .
H38 H 1.274462 0.136248 0.795719 0.049 Uiso 1 1 calc R U . . .
C39 C 1.2115(4) 0.0180(7) 0.7345(3) 0.0410(17) Uani 1 1 d . . . . .
H39 H 1.251552 -0.026114 0.719699 0.049 Uiso 1 1 calc R U . . .
C40 C 1.1376(4) -0.0152(7) 0.7105(3) 0.0386(16) Uani 1 1 d . . . . .
H40 H 1.128434 -0.081698 0.680180 0.046 Uiso 1 1 calc R U . . .
C41 C 1.0773(3) 0.0526(6) 0.7326(3) 0.0290(14) Uani 1 1 d . . . . .
H41 H 1.028064 0.031390 0.716550 0.035 Uiso 1 1 calc R U . . .

loop_
_atom_site_aniso_label
_atom_site_aniso_U_11
_atom_site_aniso_U_22
_atom_site_aniso_U_33
_atom_site_aniso_U_23
_atom_site_aniso_U_13
_atom_site_aniso_U_12
Ru1 0.0310(3) 0.0161(2) 0.0115(2) 0.00210(17) 0.00023(17) -0.00355(19)
S1 0.0357(9) 0.0158(7) 0.0137(6) 0.0003(5) 0.0030(6) -0.0002(6)
Cl1 0.0308(8) 0.0193(7) 0.0245(7) 0.0058(5) -0.0034(6) -0.0017(6)
Cl2 0.0453(10) 0.0205(7) 0.0214(7) 0.0017(5) 0.0067(6) 0.0003(6)
P1 0.0271(8) 0.0279(8) 0.0115(7) 0.0021(6) 0.0003(6) -0.0063(6)
P2 0.0268(8) 0.0225(8) 0.0131(7) 0.0040(6) -0.0012(6) 0.0008(6)
O1 0.019(2) 0.028(2) 0.0104(17) 0.0009(15) -0.0008(14) -0.0062(16)
N1 0.033(3) 0.023(2) 0.012(2) 0.0003(18) 0.0060(19) -0.011(2)
C1 0.029(3) 0.030(3) 0.013(3) 0.003(2) 0.004(2) 0.004(3)
C2 0.028(3) 0.045(4) 0.019(3) 0.004(3) -0.002(2) -0.003(3)
C3 0.040(4) 0.058(4) 0.017(3) 0.012(3) 0.002(3) 0.017(3)
C4 0.056(5) 0.031(4) 0.027(3) 0.006(3) 0.007(3) 0.013(3)
C5 0.059(5) 0.027(4) 0.034(4) 0.003(3) 0.004(3) 0.001(3)
C6 0.034(4) 0.026(3) 0.022(3) 0.000(2) 0.000(3) -0.001(3)
C7 0.022(3) 0.025(3) 0.018(3) 0.004(2) 0.003(2) -0.005(2)
C8 0.021(3) 0.030(3) 0.021(3) -0.001(2) -0.003(2) -0.009(2)
C9 0.021(3) 0.037(4) 0.020(3) -0.002(3) -0.001(2) -0.007(3)
C10 0.038(4) 0.027(3) 0.031(3) -0.007(3) 0.001(3) -0.006(3)
C11 0.049(4) 0.024(3) 0.027(3) 0.001(3) -0.008(3) -0.001(3)
C12 0.049(4) 0.028(3) 0.020(3) 0.003(2) -0.007(3) -0.005(3)
C13 0.025(3) 0.040(4) 0.019(3) 0.004(3) 0.000(2) -0.011(3)
C14 0.024(3) 0.036(4) 0.024(3) 0.008(3) -0.001(2) -0.003(3)
C15 0.032(4) 0.031(3) 0.030(3) 0.001(3) 0.006(3) -0.011(3)
C16 0.035(4) 0.028(3) 0.018(3) 0.000(2) 0.013(2) -0.006(3)
C17 0.038(4) 0.017(3) 0.023(3) -0.005(2) 0.003(3) 0.002(2)
C18 0.027(3) 0.019(3) 0.021(3) -0.005(2) 0.000(2) 0.004(2)
C19 0.032(4) 0.029(3) 0.024(3) -0.002(2) -0.002(2) 0.014(3)
C20 0.033(4) 0.045(4) 0.024(3) -0.004(3) 0.005(3) 0.009(3)
C21 0.045(4) 0.038(4) 0.015(3) 0.002(3) 0.002(3) 0.010(3)
C22 0.041(4) 0.042(4) 0.017(3) -0.004(3) -0.006(3) 0.022(3)
C23 0.021(3) 0.039(4) 0.023(3) -0.008(3) -0.005(2) 0.008(3)
C24 0.019(3) 0.038(4) 0.024(3) 0.009(3) -0.008(2) -0.007(3)
C25 0.030(4) 0.026(3) 0.035(3) 0.009(3) -0.007(3) -0.002(3)
C26 0.038(4) 0.028(4) 0.054(4) 0.011(3) -0.016(3) -0.010(3)
C27 0.054(5) 0.049(5) 0.059(5) 0.027(4) -0.022(4) -0.023(4)
C28 0.043(5) 0.072(6) 0.033(4) 0.025(4) -0.012(3) -0.022(4)
C29 0.025(4) 0.059(4) 0.024(3) 0.020(3) -0.005(3) -0.011(3)
C30 0.019(3) 0.026(3) 0.015(3) 0.005(2) 0.000(2) 0.002(2)
C31 0.023(3) 0.024(3) 0.020(3) 0.005(2) 0.000(2) 0.004(2)
C32 0.020(3) 0.026(3) 0.021(3) 0.009(2) -0.001(2) 0.005(2)
C33 0.019(3) 0.041(4) 0.018(3) 0.000(3) -0.006(2) 0.000(3)
C34 0.031(4) 0.028(3) 0.025(3) -0.006(2) -0.007(3) -0.003(3)
C35 0.025(3) 0.025(3) 0.026(3) 0.006(2) -0.006(2) -0.003(2)
C36 0.027(3) 0.039(4) 0.015(3) 0.010(2) 0.003(2) 0.003(3)
C37 0.031(4) 0.045(4) 0.025(3) 0.008(3) 0.008(3) 0.004(3)
C38 0.035(4) 0.060(5) 0.026(3) 0.017(3) 0.003(3) 0.002(3)
C39 0.042(4) 0.054(4) 0.030(3) 0.016(3) 0.016(3) 0.019(3)
C40 0.047(4) 0.045(4) 0.024(3) 0.009(3) 0.008(3) 0.019(3)
C41 0.026(3) 0.043(4) 0.019(3) 0.001(3) 0.007(2) 0.008(3)

loop_
_atom_type_symbol
_atom_type_description
_atom_type_scat_dispersion_real
_atom_type_scat_dispersion_imag
_atom_type_scat_source
C C 0.0033 0.0016 'International Tables Vol C Tables 4.2.6.8 and 6.1.1.4'
H H 0.0000 0.0000 'International Tables Vol C Tables 4.2.6.8 and 6.1.1.4'
N N 0.0061 0.0033 'International Tables Vol C Tables 4.2.6.8 and 6.1.1.4'
O O 0.0106 0.0060 'International Tables Vol C Tables 4.2.6.8 and 6.1.1.4'
P P 0.1023 0.0942 'International Tables Vol C Tables 4.2.6.8 and 6.1.1.4'
S S 0.1246 0.1234 'International Tables Vol C Tables 4.2.6.8 and 6.1.1.4'
Cl Cl 0.1484 0.1585 'International Tables Vol C Tables 4.2.6.8 and 6.1.1.4'
Ru Ru -1.2594 0.8363 'International Tables Vol C Tables 4.2.6.8 and 6.1.1.4'

loop_
_geom_angle_atom_site_label_1
_geom_angle_atom_site_label_2
_geom_angle_atom_site_label_3
_geom_angle
_geom_angle_site_symmetry_1
_geom_angle_site_symmetry_3
_geom_angle_publ_flag
O1 Ru1 N1 92.32(14) . . ?
O1 Ru1 S1 173.47(10) . . ?
N1 Ru1 S1 84.64(11) . . ?
O1 Ru1 P2 87.91(10) . . ?
N1 Ru1 P2 177.41(13) . . ?
S1 Ru1 P2 95.39(5) . . ?
O1 Ru1 Cl1 88.84(10) . . ?
N1 Ru1 Cl1 83.86(13) . . ?
S1 Ru1 Cl1 96.56(5) . . ?
P2 Ru1 Cl1 93.57(5) . . ?
O1 Ru1 Cl2 89.49(10) . . ?
N1 Ru1 Cl2 84.26(13) . . ?
S1 Ru1 Cl2 84.46(5) . . ?
P2 Ru1 Cl2 98.32(5) . . ?
Cl1 Ru1 Cl2 167.93(5) . . ?
C17 S1 C16 100.1(3) . . ?
C17 S1 Ru1 115.65(19) . . ?
C16 S1 Ru1 101.07(17) . . ?
O1 P1 C1 110.8(2) . . ?
O1 P1 C13 114.0(2) . . ?
C1 P1 C13 109.4(3) . . ?
O1 P1 C7 109.7(2) . . ?
C1 P1 C7 108.6(2) . . ?
C13 P1 C7 104.2(3) . . ?
C36 P2 C30 98.9(2) . . ?
C36 P2 C24 101.2(3) . . ?
C30 P2 C24 104.4(3) . . ?
C36 P2 Ru1 119.5(2) . . ?
C30 P2 Ru1 116.25(18) . . ?
C24 P2 Ru1 114.17(18) . . ?
P1 O1 Ru1 128.9(2) . . ?
C14 N1 C15 107.6(5) . . ?
C14 N1 Ru1 118.4(3) . . ?
C15 N1 Ru1 110.5(3) . . ?
C6 C1 C2 119.4(5) . . ?
C6 C1 P1 117.4(4) . . ?
C2 C1 P1 123.2(5) . . ?
C3 C2 C1 120.2(6) . . ?
C4 C3 C2 120.0(6) . . ?
C3 C4 C5 119.8(6) . . ?
C4 C5 C6 119.9(6) . . ?
C1 C6 C5 120.6(6) . . ?
C8 C7 C12 119.1(5) . . ?
C8 C7 P1 124.9(4) . . ?
C12 C7 P1 116.0(4) . . ?
C7 C8 C9 119.9(5) . . ?
C10 C9 C8 120.7(5) . . ?
C9 C10 C11 120.4(6) . . ?
C12 C11 C10 119.4(6) . . ?
C11 C12 C7 120.5(5) . . ?
C14 C13 P1 116.6(4) . . ?
N1 C14 C13 108.3(5) . . ?
C16 C15 N1 106.4(5) . . ?
C15 C16 S1 111.5(4) . . ?
C18 C17 S1 110.4(4) . . ?
C23 C18 C19 118.4(5) . . ?
C23 C18 C17 120.5(5) . . ?
C19 C18 C17 121.0(5) . . ?
C18 C19 C20 119.9(5) . . ?
C21 C20 C19 120.8(6) . . ?
C20 C21 C22 120.4(6) . . ?
C21 C22 C23 119.6(5) . . ?
C18 C23 C22 120.8(6) . . ?
C29 C24 C25 119.9(6) . . ?
C29 C24 P2 120.7(5) . . ?
C25 C24 P2 118.9(4) . . ?
C26 C25 C24 120.5(6) . . ?
C27 C26 C25 119.4(7) . . ?
C26 C27 C28 120.7(7) . . ?
C27 C28 C29 119.9(7) . . ?
C24 C29 C28 119.5(7) . . ?
C31 C30 C35 118.9(5) . . ?
C31 C30 P2 115.1(4) . . ?
C35 C30 P2 126.0(4) . . ?
C32 C31 C30 120.9(5) . . ?
C33 C32 C31 120.0(5) . . ?
C32 C33 C34 119.7(5) . . ?
C35 C34 C33 120.7(5) . . ?
C34 C35 C30 119.7(5) . . ?
C41 C36 C37 120.1(6) . . ?
C41 C36 P2 120.8(5) . . ?
C37 C36 P2 119.1(5) . . ?
C38 C37 C36 119.5(6) . . ?
C39 C38 C37 120.6(7) . . ?
C38 C39 C40 120.3(6) . . ?
C39 C40 C41 119.7(7) . . ?
C36 C41 C40 119.9(6) . . ?

loop_
_geom_bond_atom_site_label_1
_geom_bond_atom_site_label_2
_geom_bond_distance
_geom_bond_site_symmetry_2
_geom_bond_publ_flag
Ru1 O1 2.167(3) . ?
Ru1 N1 2.191(5) . ?
Ru1 S1 2.2421(14) . ?
Ru1 P2 2.2727(15) . ?
Ru1 Cl1 2.3917(14) . ?
Ru1 Cl2 2.4281(14) . ?
S1 C17 1.822(5) . ?
S1 C16 1.828(6) . ?
P1 O1 1.490(4) . ?
P1 C1 1.791(6) . ?
P1 C13 1.802(6) . ?
P1 C7 1.804(6) . ?
P2 C36 1.839(6) . ?
P2 C30 1.847(5) . ?
P2 C24 1.848(6) . ?
N1 C14 1.503(7) . ?
N1 C15 1.501(7) . ?
C1 C6 1.370(8) . ?
C1 C2 1.393(8) . ?
C2 C3 1.380(9) . ?
C3 C4 1.377(10) . ?
C4 C5 1.386(9) . ?
C5 C6 1.382(8) . ?
C7 C8 1.395(7) . ?
C7 C12 1.388(8) . ?
C8 C9 1.379(8) . ?
C9 C10 1.352(8) . ?
C10 C11 1.400(8) . ?
C11 C12 1.374(9) . ?
C13 C14 1.533(8) . ?
C15 C16 1.521(8) . ?
C17 C18 1.492(8) . ?
C18 C23 1.394(8) . ?
C18 C19 1.385(8) . ?
C19 C20 1.387(8) . ?
C20 C21 1.356(8) . ?
C21 C22 1.371(8) . ?
C22 C23 1.382(8) . ?
C24 C29 1.379(8) . ?
C24 C25 1.407(9) . ?
C25 C26 1.392(9) . ?
C26 C27 1.388(11) . ?
C27 C28 1.386(12) . ?
C28 C29 1.417(10) . ?
C30 C31 1.392(7) . ?
C30 C35 1.401(8) . ?
C31 C32 1.388(7) . ?
C32 C33 1.381(8) . ?
C33 C34 1.386(8) . ?
C34 C35 1.391(8) . ?
C36 C41 1.378(8) . ?
C36 C37 1.405(9) . ?
C37 C38 1.394(9) . ?
C38 C39 1.370(10) . ?
C39 C40 1.398(10) . ?
C40 C41 1.405(8) . ?
